data_1553654
loop_
_publ_author_name
'Samanta, Soham'
'Halder, Senjuti'
'Dey, Poulomi'
'Manna, Utsab'
'Ramesh, Aiyagari'
'Das, Gopal'

_publ_section_title
;
 A ratiometric fluorogenic probe for the real-time detection of
 SO<sub>3</sub><sup>2-</sup> in aqueous medium: application in a cellulose
 paper based device and potential to sense SO<sub>3</sub><sup>2-</sup> in
 mitochondria.
;
_journal_issue 1
_journal_name_full 'The Analyst'
_journal_page_first 250
_journal_page_last 257
_journal_paper_doi 10.1039/c7an01368j
_journal_volume 143
_journal_year 2017
_chemical_formula_moiety 'C42 H42 N2, 2(I)'
_chemical_formula_sum 'C42 H42 I2 N2'
_chemical_formula_weight 828.58
_space_group_crystal_system hexagonal
_space_group_IT_number 178
_space_group_name_Hall 'P 61 2 (0 0 5)'
_space_group_name_H-M_alt 'P 61 2 2'
_atom_sites_solution_hydrogens geom
_audit_creation_method SHELXL-2014/7
_audit_update_record
;
2017-02-23 deposited with the CCDC.
2017-11-08 downloaded from the CCDC.
;
_cell_angle_alpha 90
_cell_angle_beta 90
_cell_angle_gamma 120
_cell_formula_units_Z 6
_cell_length_a 15.6598(11)
_cell_length_b 15.6598(11)
_cell_length_c 34.080(2)
_cell_measurement_reflns_used 2887
_cell_measurement_temperature 298(2)
_cell_measurement_theta_max 18.4140
_cell_measurement_theta_min 3.1460
_cell_volume 7237.7(8)
_computing_structure_refinement 'SHELXL-2014/7 (Sheldrick, 2014)'
_diffrn_ambient_temperature 298(2)
_diffrn_measured_fraction_theta_full 0.997
_diffrn_measured_fraction_theta_max 0.940
_diffrn_measurement_device_type 'CCD and area detector'
_diffrn_measurement_method 'phi and omega scans'
_diffrn_radiation_type MoK\a
_diffrn_radiation_wavelength 0.71073
_diffrn_reflns_av_R_equivalents 0.1630
_diffrn_reflns_av_unetI/netI 0.1265
_diffrn_reflns_Laue_measured_fraction_full 0.997
_diffrn_reflns_Laue_measured_fraction_max 0.940
_diffrn_reflns_limit_h_max 17
_diffrn_reflns_limit_h_min -21
_diffrn_reflns_limit_k_max 20
_diffrn_reflns_limit_k_min -11
_diffrn_reflns_limit_l_max 43
_diffrn_reflns_limit_l_min -43
_diffrn_reflns_number 22856
_diffrn_reflns_point_group_measured_fraction_full 0.997
_diffrn_reflns_point_group_measured_fraction_max 0.914
_diffrn_reflns_theta_full 25.242
_diffrn_reflns_theta_max 28.894
_diffrn_reflns_theta_min 3.063
_diffrn_source 'sealed tube'
_exptl_absorpt_coefficient_mu 1.327
_exptl_absorpt_correction_type multi-scan
_exptl_absorpt_process_details SADABS
_exptl_crystal_colour 'orange red'
_exptl_crystal_density_diffrn 1.141
_exptl_crystal_description plate
_exptl_crystal_F_000 2484.0
_exptl_crystal_size_max 0.30
_exptl_crystal_size_mid 0.26
_exptl_crystal_size_min 0.22
_exptl_transmission_factor_max 0.747
_exptl_transmission_factor_min 0.678
_refine_diff_density_max 0.702
_refine_diff_density_min -0.693
_refine_diff_density_rms 0.157
_refine_ls_abs_structure_details
;
 Classical Flack method preferred over Parsons because s.u. lower.
;
_refine_ls_abs_structure_Flack 0.14(11)
_refine_ls_extinction_method none
_refine_ls_goodness_of_fit_ref 0.999
_refine_ls_hydrogen_treatment constr
_refine_ls_matrix_type full
_refine_ls_number_parameters 212
_refine_ls_number_reflns 5814
_refine_ls_number_restraints 8
_refine_ls_restrained_S_all 1.000
_refine_ls_R_factor_all 0.1956
_refine_ls_R_factor_gt 0.1231
_refine_ls_shift/su_max 0.098
_refine_ls_shift/su_mean 0.014
_refine_ls_structure_factor_coef Fsqd
_refine_ls_weighting_details 'w=1/[\s^2^(Fo^2^)+(0.1400P)^2^+0.3538P] where P=(Fo^2^+2Fc^2^)/3'
_refine_ls_weighting_scheme calc
_refine_ls_wR_factor_gt 0.3163
_refine_ls_wR_factor_ref 0.3489
_reflns_Friedel_coverage 0.653
_reflns_Friedel_fraction_full 0.999
_reflns_Friedel_fraction_max 0.877
_reflns_number_gt 2029
_reflns_number_total 5814
_reflns_threshold_expression 'I > 2\s(I)'
_cod_data_source_file c7an01368j3.cif
_cod_data_source_block L
_cod_original_cell_volume 7237.7(13)
_cod_original_sg_symbol_Hall 'P 61 2 (0 0 -1)'
_cod_database_code 1553654
_shelx_shelxl_version_number 2014/7
_shelx_space_group_comment
;
The symmetry employed for this shelxl refinement is uniquely defined
by the following loop, which should always be used as a source of
symmetry information in preference to the above space-group names.
They are only intended as comments.
;

loop_
_space_group_symop_operation_xyz
'x, y, z'
'x-y, x, z+1/6'
'-y, -x, -z+5/6'
'-y, x-y, z+1/3'
'-x, -x+y, -z+2/3'
'x-y, -y, -z'
'-x, -y, z+1/2'
'-x+y, y, -z+1/2'
'x, x-y, -z+1/6'
'y, -x+y, z+5/6'
'-x+y, -x, z+2/3'
'y, x, -z+1/3'

loop_
_atom_site_label
_atom_site_type_symbol
_atom_site_fract_x
_atom_site_fract_y
_atom_site_fract_z
_atom_site_U_iso_or_equiv
_atom_site_adp_type
_atom_site_occupancy
_atom_site_site_symmetry_order
_atom_site_calc_flag
_atom_site_refinement_flags_posn
_atom_site_refinement_flags_adp
_atom_site_refinement_flags_occupancy
I0AA I 0.35406(15) 0.30453(14) 0.45176(5) 0.1441(9) Uani 1 1 d . . .
C15 C 0.6335(11) 0.4674(8) 0.5591(3) 0.059(3) Uani 1 1 d . . .
H15 H 0.6737 0.5305 0.5492 0.071 Uiso 1 1 calc R U .
C16 C 0.6789(8) 0.4137(9) 0.5718(3) 0.054(3) Uani 1 1 d . . .
C18 C 0.7784(11) 0.4591(10) 0.5714(3) 0.067(3) Uani 1 1 d . . .
H18 H 0.8122 0.5237 0.5622 0.080 Uiso 1 1 calc R U .
C10 C 0.5355(11) 0.5920(9) 0.5365(3) 0.068(4) Uani 1 1 d . . .
N1 N 0.3895(8) 0.4537(9) 0.5548(3) 0.073(3) Uani 1 1 d . . .
C9 C 0.4463(14) 0.6092(11) 0.5314(5) 0.086(4) Uani 1 1 d . . .
C11 C 0.4879(11) 0.4941(13) 0.5508(4) 0.082(4) Uani 1 1 d . . .
C6 C 0.2595(16) 0.6007(14) 0.5337(4) 0.096(5) Uani 1 1 d . . .
H6 H 0.1983 0.5969 0.5342 0.116 Uiso 1 1 calc R U .
C3 C 0.4460(11) 0.6973(11) 0.5175(3) 0.067(3) Uani 1 1 d . . .
C13 C 0.5852(11) 0.5960(11) 0.4936(3) 0.072(4) Uani 1 1 d . . .
H13A H 0.6550 0.6232 0.4966 0.109 Uiso 1 1 calc R U .
H13B H 0.5730 0.6367 0.4760 0.109 Uiso 1 1 calc R U .
H13C H 0.5566 0.5306 0.4830 0.109 Uiso 1 1 calc R U .
C23 C 0.3545(15) 0.6907(12) 0.5218(3) 0.089(5) Uani 1 1 d . . .
C14 C 0.5327(12) 0.4317(10) 0.5604(4) 0.080(4) Uani 1 1 d . . .
H14 H 0.4912 0.3663 0.5675 0.096 Uiso 1 1 calc R U .
C5 C 0.330(2) 0.765(2) 0.5099(5) 0.128(9) Uani 1 1 d . . .
H5 H 0.2683 0.7603 0.5098 0.153 Uiso 1 1 calc R U .
C7 C 0.2766(15) 0.5219(17) 0.5442(5) 0.105(6) Uani 1 1 d . . .
H7 H 0.2235 0.4615 0.5517 0.126 Uiso 1 1 calc R U .
C8 C 0.3656(10) 0.5329(12) 0.5434(4) 0.069(3) Uani 1 1 d . . .
C21 C 0.530(2) 0.7842(14) 0.5051(4) 0.120(8) Uani 1 1 d . . .
H21 H 0.5922 0.7898 0.5037 0.144 Uiso 1 1 calc R U .
C12 C 0.6133(12) 0.6719(14) 0.5696(4) 0.087(4) Uani 1 1 d . . .
H12A H 0.5765 0.6830 0.5894 0.131 Uiso 1 1 calc R U .
H12B H 0.6573 0.7331 0.5568 0.131 Uiso 1 1 calc R U .
H12C H 0.6507 0.6453 0.5814 0.131 Uiso 1 1 calc R U .
C20 C 0.3150(13) 0.3567(16) 0.5676(6) 0.145(9) Uani 1 1 d D U .
H20A H 0.3278 0.3108 0.5533 0.174 Uiso 1 1 calc R U .
H20B H 0.2531 0.3477 0.5576 0.174 Uiso 1 1 calc R U .
C17 C 0.6298(16) 0.3149(8) 0.5833 0.066(5) Uani 1 2 d S T P
H17 H 0.5612 0.2806 0.5833 0.079 Uiso 1 2 calc R U P
C19 C 0.8349(11) 0.4175(6) 0.5833 0.057(4) Uani 1 2 d S T P
H19 H 0.9035 0.4518 0.5833 0.069 Uiso 1 2 calc R U P
C22 C 0.293(2) 0.318(3) 0.6101(5) 0.201(14) Uani 1 1 d D U .
H22A H 0.3266 0.2816 0.6154 0.302 Uiso 1 1 calc R U .
H22B H 0.2237 0.2755 0.6134 0.302 Uiso 1 1 calc R U .
H22C H 0.3166 0.3725 0.6279 0.302 Uiso 1 1 calc R U .
C25 C 0.425(2) 0.849(2) 0.4981(5) 0.125(8) Uani 1 1 d . . .
H25 H 0.4203 0.9040 0.4915 0.150 Uiso 1 1 calc R U .
C24 C 0.5135(17) 0.8638(11) 0.4948(4) 0.092(5) Uani 1 1 d . . .
H24 H 0.5647 0.9240 0.4861 0.110 Uiso 1 1 calc R U .

loop_
_atom_site_aniso_label
_atom_site_aniso_U_11
_atom_site_aniso_U_22
_atom_site_aniso_U_33
_atom_site_aniso_U_23
_atom_site_aniso_U_13
_atom_site_aniso_U_12
I0AA 0.1654(17) 0.1412(14) 0.1614(14) 0.0217(11) 0.0303(12) 0.1033(13)
C15 0.095(10) 0.041(6) 0.048(5) 0.003(5) 0.017(6) 0.038(6)
C16 0.048(7) 0.060(7) 0.047(5) -0.012(5) 0.004(5) 0.020(6)
C18 0.098(10) 0.075(8) 0.032(4) -0.016(5) 0.004(6) 0.047(8)
C10 0.102(10) 0.052(7) 0.033(5) 0.001(5) -0.005(5) 0.025(7)
N1 0.050(6) 0.088(8) 0.079(6) 0.007(6) -0.011(5) 0.034(6)
C9 0.113(13) 0.051(8) 0.106(10) -0.008(8) -0.016(10) 0.050(9)
C11 0.080(9) 0.101(11) 0.078(8) 0.036(8) -0.009(7) 0.056(9)
C6 0.159(16) 0.118(13) 0.055(6) -0.016(8) -0.023(9) 0.101(14)
C3 0.068(8) 0.080(9) 0.056(6) -0.005(7) -0.004(6) 0.039(8)
C13 0.094(9) 0.082(9) 0.039(5) 0.030(6) 0.030(6) 0.043(8)
C23 0.135(14) 0.078(9) 0.049(6) 0.001(6) 0.022(8) 0.050(10)
C14 0.082(10) 0.055(7) 0.072(7) -0.001(6) -0.013(7) 0.011(7)
C5 0.21(3) 0.19(2) 0.077(10) -0.076(13) -0.052(14) 0.16(2)
C7 0.109(14) 0.141(16) 0.078(8) 0.023(11) 0.008(9) 0.072(13)
C8 0.062(8) 0.094(10) 0.068(7) 0.009(7) -0.011(6) 0.052(8)
C21 0.21(2) 0.104(13) 0.042(6) -0.016(8) -0.010(10) 0.075(16)
C12 0.090(10) 0.124(13) 0.068(7) 0.001(8) 0.002(7) 0.068(11)
C20 0.082(11) 0.148(17) 0.207(18) 0.129(17) 0.049(13) 0.060(12)
C17 0.102(14) 0.050(6) 0.063(8) -0.007(6) 0.000 0.051(7)
C19 0.028(7) 0.079(10) 0.049(7) -0.019(7) 0.000 0.014(3)
C22 0.16(2) 0.32(4) 0.125(13) -0.014(18) 0.029(16) 0.12(3)
C25 0.16(2) 0.19(2) 0.072(10) -0.018(13) -0.065(13) 0.12(2)
C24 0.158(18) 0.065(9) 0.063(7) 0.012(7) -0.009(10) 0.064(10)

loop_
_atom_type_symbol
_atom_type_description
_atom_type_scat_dispersion_real
_atom_type_scat_dispersion_imag
_atom_type_scat_source
C C 0.0033 0.0016 'International Tables Vol C Tables 4.2.6.8 and 6.1.1.4'
H H 0.0000 0.0000 'International Tables Vol C Tables 4.2.6.8 and 6.1.1.4'
N N 0.0061 0.0033 'International Tables Vol C Tables 4.2.6.8 and 6.1.1.4'
O O 0.0106 0.0060 'International Tables Vol C Tables 4.2.6.8 and 6.1.1.4'
I I -0.4742 1.8119 'International Tables Vol C Tables 4.2.6.8 and 6.1.1.4'

loop_
_geom_angle_atom_site_label_1
_geom_angle_atom_site_label_2
_geom_angle_atom_site_label_3
_geom_angle
_geom_angle_site_symmetry_1
C14 C15 C16 124.0(11) .
C18 C16 C17 116.0(13) .
C18 C16 C15 118.3(12) .
C17 C16 C15 125.7(13) .
C16 C18 C19 125.7(13) .
C11 C10 C9 101.1(12) .
C11 C10 C13 109.4(12) .
C9 C10 C13 110.1(11) .
C11 C10 C12 111.7(10) .
C9 C10 C12 109.0(11) .
C13 C10 C12 114.7(11) .
C11 N1 C20 130.9(12) .
C11 N1 C8 106.4(11) .
C20 N1 C8 122.6(12) .
C8 C9 C3 120.8(15) .
C8 C9 C10 110.5(11) .
C3 C9 C10 128.7(15) .
N1 C11 C10 113.7(12) .
N1 C11 C14 118.2(13) .
C10 C11 C14 128.1(14) .
C7 C6 C23 110.5(17) .
C23 C3 C21 122.5(16) .
C23 C3 C9 112.6(14) .
C21 C3 C9 124.6(16) .
C3 C23 C5 126(2) .
C3 C23 C6 126.7(15) .
C5 C23 C6 107(2) .
C15 C14 C11 122.8(13) .
C23 C5 C25 104(2) .
C8 C7 C6 121.6(19) .
C9 C8 C7 127.3(15) .
C9 C8 N1 108.1(11) .
C7 C8 N1 124.5(15) .
C3 C21 C24 115(2) .
N1 C20 C22 127(2) .
C16 C17 C16 123.0(18) 9_556
C18 C19 C18 113.4(16) 9_556
C24 C25 C5 135(2) .
C25 C24 C21 118(2) .

loop_
_geom_bond_atom_site_label_1
_geom_bond_atom_site_label_2
_geom_bond_distance
_geom_bond_site_symmetry_2
C15 C14 1.39(2) .
C15 C16 1.414(17) .
C16 C18 1.351(18) .
C16 C17 1.396(16) .
C18 C19 1.397(16) .
C10 C11 1.42(2) .
C10 C9 1.56(2) .
C10 C13 1.641(15) .
C10 C12 1.67(2) .
N1 C11 1.349(19) .
N1 C20 1.45(2) .
N1 C8 1.513(18) .
C9 C8 1.30(2) .
C9 C3 1.46(2) .
C11 C14 1.50(2) .
C6 C7 1.43(3) .
C6 C23 1.51(3) .
C3 C23 1.39(2) .
C3 C21 1.40(3) .
C23 C5 1.45(3) .
C5 C25 1.46(4) .
C7 C8 1.32(2) .
C21 C24 1.44(3) .
C20 C22 1.5400(13) .
C17 C16 1.396(16) 9_556
C19 C18 1.397(16) 9_556
C25 C24 1.29(3) .
